data_4086885
loop_
_publ_author_name
'Garc\'ia-L\'opez, Jos\'e Antonio'
'Frutos-Pedre\~no, Roberto'
'Bautista, Delia'
'Saura-Llamas, Isabel'
'Vicente, Jos\'e'

_publ_section_title
;
 Norbornadiene as a Building Block for the Synthesis of Linked
 Benzazocinones and Benzazocinium Salts through Tetranuclear
 Carbopalladated Intermediates
;
_journal_issue 2
_journal_name_full Organometallics
_journal_page_first 372
_journal_paper_doi 10.1021/acs.organomet.6b00795
_journal_volume 36
_journal_year 2017
_chemical_formula_sum 'C26.5 H32 Cl2 N2 Pd'
_chemical_formula_weight 555.84
_chemical_name_systematic
; 
 ? 
;
_space_group_IT_number 2
_symmetry_cell_setting triclinic
_symmetry_space_group_name_Hall '-P 1'
_symmetry_space_group_name_H-M 'P -1'
_atom_sites_solution_hydrogens geom
_atom_sites_solution_primary direct
_atom_sites_solution_secondary difmap
_audit_creation_method SHELXL-97
_cell_angle_alpha 88.334(2)
_cell_angle_beta 75.903(2)
_cell_angle_gamma 84.385(2)
_cell_formula_units_Z 2
_cell_length_a 8.9593(9)
_cell_length_b 10.9676(11)
_cell_length_c 13.2131(13)
_cell_measurement_reflns_used 5093
_cell_measurement_temperature 100(2)
_cell_measurement_theta_max 28.65
_cell_measurement_theta_min 2.35
_cell_volume 1253.2(2)
_computing_cell_refinement 'Bruker SAINT'
_computing_data_collection 'Bruker SMART'
_computing_data_reduction 'Bruker SAINT'
_computing_molecular_graphics 'Bruker SHELXTL'
_computing_publication_material 'Bruker SHELXTL'
_computing_structure_refinement 'SHELXL-97 (Sheldrick, 1997)'
_computing_structure_solution 'SHELXS-97 (Sheldrick, 1990)'
_diffrn_ambient_temperature 100(2)
_diffrn_detector_area_resol_mean 8.26
_diffrn_measured_fraction_theta_full 0.997
_diffrn_measured_fraction_theta_max 0.921
_diffrn_measurement_device_type 'Bruker SMART APEX CCD'
_diffrn_measurement_method \w-scan
_diffrn_radiation_monochromator graphite
_diffrn_radiation_source 'fine-focus sealed tube'
_diffrn_radiation_type MoK\a
_diffrn_radiation_wavelength 0.71073
_diffrn_reflns_av_R_equivalents 0.0212
_diffrn_reflns_av_sigmaI/netI 0.0264
_diffrn_reflns_limit_h_max 11
_diffrn_reflns_limit_h_min -11
_diffrn_reflns_limit_k_max 14
_diffrn_reflns_limit_k_min -14
_diffrn_reflns_limit_l_max 17
_diffrn_reflns_limit_l_min -17
_diffrn_reflns_number 15663
_diffrn_reflns_theta_full 26.00
_diffrn_reflns_theta_max 28.65
_diffrn_reflns_theta_min 1.59
_exptl_absorpt_coefficient_mu 0.970
_exptl_absorpt_correction_T_max 0.9264
_exptl_absorpt_correction_T_min 0.8035
_exptl_absorpt_correction_type multi-scan
_exptl_absorpt_process_details SADABS
_exptl_crystal_colour colourless
_exptl_crystal_density_diffrn 1.473
_exptl_crystal_density_method 'not measured'
_exptl_crystal_description prism
_exptl_crystal_F_000 570
_exptl_crystal_size_max 0.23
_exptl_crystal_size_mid 0.12
_exptl_crystal_size_min 0.08
_refine_diff_density_max 1.095
_refine_diff_density_min -0.613
_refine_diff_density_rms 0.085
_refine_ls_extinction_method none
_refine_ls_goodness_of_fit_ref 1.118
_refine_ls_hydrogen_treatment 'NH2 free with SADI, rigid methyls, others riding'
_refine_ls_matrix_type full
_refine_ls_number_parameters 305
_refine_ls_number_reflns 5924
_refine_ls_number_restraints 2
_refine_ls_restrained_S_all 1.119
_refine_ls_R_factor_all 0.0328
_refine_ls_R_factor_gt 0.0316
_refine_ls_shift/su_max 0.001
_refine_ls_shift/su_mean 0.000
_refine_ls_structure_factor_coef Fsqd
_refine_ls_weighting_details 'calc w=1/[\s^2^(Fo^2^)+(0.0274P)^2^+1.7530P] where P=(Fo^2^+2Fc^2^)/3'
_refine_ls_weighting_scheme calc
_refine_ls_wR_factor_gt 0.0730
_refine_ls_wR_factor_ref 0.0736
_reflns_number_gt 5764
_reflns_number_total 5924
_reflns_threshold_expression >2sigma(I)
_cod_data_source_file om6b00795_si_002.cif
_cod_data_source_block jag513s
_cod_depositor_comments 'Adding full bibliography for 4086885--4086890.cif.'
_cod_original_formula_sum 'C26.50 H32 Cl2 N2 Pd'
_cod_database_code 4086885

loop_
_symmetry_equiv_pos_as_xyz
'x, y, z'
'-x, -y, -z'

loop_
_atom_site_label
_atom_site_type_symbol
_atom_site_fract_x
_atom_site_fract_y
_atom_site_fract_z
_atom_site_U_iso_or_equiv
_atom_site_adp_type
_atom_site_occupancy
_atom_site_symmetry_multiplicity
_atom_site_calc_flag
_atom_site_refinement_flags
_atom_site_disorder_assembly
_atom_site_disorder_group
Pd1 Pd 0.296802(18) 0.676908(14) 0.638207(12) 0.01278(6) Uani 1 1 d . . .
Cl1 Cl 0.30151(7) 0.45412(5) 0.62878(4) 0.01950(12) Uani 1 1 d . . .
N1 N 0.3563(2) 0.68757(18) 0.47514(15) 0.0170(4) Uani 1 1 d D . .
H01A H 0.411(3) 0.744(2) 0.457(2) 0.022(7) Uiso 1 1 d D . .
H01B H 0.418(3) 0.627(2) 0.456(2) 0.016(7) Uiso 1 1 d D . .
C1 C 0.0311(3) 0.8863(2) 0.63168(18) 0.0168(4) Uani 1 1 d . . .
C2 C 0.0125(3) 0.8259(2) 0.54321(19) 0.0180(4) Uani 1 1 d . . .
C3 C -0.1253(3) 0.7738(2) 0.5486(2) 0.0226(5) Uani 1 1 d . . .
H3 H -0.1384 0.7347 0.4886 0.027 Uiso 1 1 calc R . .
C4 C -0.2438(3) 0.7774(2) 0.6386(2) 0.0256(5) Uani 1 1 d . . .
H4 H -0.3359 0.7401 0.6407 0.031 Uiso 1 1 calc R . .
C5 C -0.2251(3) 0.8365(2) 0.7256(2) 0.0243(5) Uani 1 1 d . . .
H5 H -0.3048 0.8397 0.7881 0.029 Uiso 1 1 calc R . .
C6 C -0.0906(3) 0.8909(2) 0.72150(19) 0.0205(5) Uani 1 1 d . . .
H6 H -0.0806 0.9326 0.7812 0.025 Uiso 1 1 calc R . .
C7 C 0.1761(3) 0.9499(2) 0.62803(18) 0.0170(4) Uani 1 1 d . . .
H7 H 0.2031 0.9950 0.5602 0.020 Uiso 1 1 calc R . .
C8 C 0.3218(2) 0.86081(19) 0.63797(18) 0.0152(4) Uani 1 1 d . . .
H8 H 0.4067 0.8767 0.5756 0.018 Uiso 1 1 calc R . .
C9 C 0.2371(3) 0.6978(2) 0.41253(18) 0.0175(4) Uani 1 1 d . . .
C10 C 0.1322(3) 0.8187(2) 0.44002(18) 0.0188(4) Uani 1 1 d . . .
H10A H 0.1999 0.8852 0.4384 0.023 Uiso 1 1 calc R . .
H10B H 0.0773 0.8362 0.3839 0.023 Uiso 1 1 calc R . .
C11 C 0.3204(3) 0.7004(2) 0.29698(19) 0.0245(5) Uani 1 1 d . . .
H11A H 0.3749 0.7745 0.2818 0.037 Uiso 1 1 calc R . .
H11B H 0.2448 0.7002 0.2545 0.037 Uiso 1 1 calc R . .
H11C H 0.3951 0.6279 0.2806 0.037 Uiso 1 1 calc R . .
C12 C 0.1468(3) 0.5851(2) 0.43435(19) 0.0213(5) Uani 1 1 d . . .
H12A H 0.2167 0.5116 0.4106 0.032 Uiso 1 1 calc R . .
H12B H 0.0644 0.5927 0.3970 0.032 Uiso 1 1 calc R . .
H12C H 0.1015 0.5786 0.5095 0.032 Uiso 1 1 calc R . .
C13 C 0.1629(3) 1.0426(2) 0.71842(19) 0.0202(5) Uani 1 1 d . . .
H13 H 0.0621 1.0941 0.7400 0.024 Uiso 1 1 calc R . .
C14 C 0.3059(3) 1.1122(2) 0.6867(2) 0.0252(5) Uani 1 1 d . . .
H14 H 0.3090 1.1953 0.6646 0.030 Uiso 1 1 calc R . .
C15 C 0.4266(3) 1.0347(2) 0.6959(2) 0.0240(5) Uani 1 1 d . . .
H15 H 0.5313 1.0527 0.6812 0.029 Uiso 1 1 calc R . .
C16 C 0.3663(3) 0.9129(2) 0.73403(19) 0.0183(4) Uani 1 1 d . . .
H16 H 0.4343 0.8564 0.7680 0.022 Uiso 1 1 calc R . .
C17 C 0.2077(3) 0.9580(2) 0.80329(19) 0.0195(5) Uani 1 1 d . . .
H17A H 0.2151 1.0031 0.8654 0.023 Uiso 1 1 calc R . .
H17B H 0.1388 0.8916 0.8242 0.023 Uiso 1 1 calc R . .
C21 C 0.2431(3) 0.6627(2) 0.78765(18) 0.0174(4) Uani 1 1 d . . .
N2 N 0.2071(2) 0.64207(18) 0.87605(16) 0.0193(4) Uani 1 1 d . . .
C22 C 0.1688(3) 0.5965(2) 0.97862(18) 0.0216(5) Uani 1 1 d . . .
C23 C 0.0444(3) 0.6559(2) 1.0509(2) 0.0276(6) Uani 1 1 d . . .
C24 C 0.0059(3) 0.6035(3) 1.1504(2) 0.0337(7) Uani 1 1 d . . .
H24 H -0.0779 0.6408 1.2019 0.040 Uiso 1 1 calc R . .
C25 C 0.0875(4) 0.4988(3) 1.1749(2) 0.0358(7) Uani 1 1 d . . .
H25 H 0.0581 0.4637 1.2426 0.043 Uiso 1 1 calc R . .
C26 C 0.2124(4) 0.4438(3) 1.1018(2) 0.0345(6) Uani 1 1 d . . .
H26 H 0.2697 0.3729 1.1206 0.041 Uiso 1 1 calc R . .
C27 C 0.2546(3) 0.4916(3) 1.0012(2) 0.0263(5) Uani 1 1 d . . .
C28 C -0.0446(4) 0.7691(3) 1.0225(3) 0.0414(8) Uani 1 1 d . . .
H28A H 0.0170 0.8389 1.0182 0.062 Uiso 1 1 calc R . .
H28B H -0.1415 0.7848 1.0759 0.062 Uiso 1 1 calc R . .
H28C H -0.0676 0.7575 0.9548 0.062 Uiso 1 1 calc R . .
C29 C 0.3856(3) 0.4313(3) 0.9192(2) 0.0353(6) Uani 1 1 d . . .
H29A H 0.3461 0.4059 0.8610 0.053 Uiso 1 1 calc R . .
H29B H 0.4331 0.3593 0.9493 0.053 Uiso 1 1 calc R . .
H29C H 0.4630 0.4894 0.8940 0.053 Uiso 1 1 calc R . .
C99 C 0.418(3) 0.997(2) 1.042(2) 0.257(17) Uiso 0.50 1 d PD A -1
H99A H 0.3255 1.0556 1.0648 0.308 Uiso 0.50 1 calc PR A -1
H99B H 0.4637 0.9859 1.1034 0.308 Uiso 0.50 1 calc PR A -1
Cl2 Cl 0.3467(4) 0.8677(3) 1.0359(3) 0.1028(10) Uani 0.50 1 d PD A -1
Cl3 Cl 0.5329(7) 1.0712(3) 0.9645(4) 0.1402(18) Uani 0.50 1 d PD A -1

loop_
_atom_site_aniso_label
_atom_site_aniso_U_11
_atom_site_aniso_U_22
_atom_site_aniso_U_33
_atom_site_aniso_U_23
_atom_site_aniso_U_13
_atom_site_aniso_U_12
Pd1 0.01233(9) 0.00977(8) 0.01437(9) 0.00008(6) 0.00014(6) -0.00058(6)
Cl1 0.0229(3) 0.0107(2) 0.0206(3) 0.00040(19) 0.0023(2) -0.0003(2)
N1 0.0160(9) 0.0133(9) 0.0197(10) 0.0003(7) -0.0002(7) -0.0023(7)
C1 0.0141(10) 0.0117(10) 0.0248(11) 0.0031(8) -0.0061(9) 0.0009(8)
C2 0.0162(10) 0.0133(10) 0.0248(12) 0.0030(8) -0.0068(9) 0.0012(8)
C3 0.0193(11) 0.0195(11) 0.0302(13) -0.0023(9) -0.0088(10) 0.0004(9)
C4 0.0134(11) 0.0243(12) 0.0390(15) -0.0001(11) -0.0061(10) -0.0018(9)
C5 0.0141(11) 0.0256(12) 0.0304(13) 0.0032(10) -0.0022(9) 0.0025(9)
C6 0.0178(11) 0.0198(11) 0.0236(12) -0.0008(9) -0.0059(9) 0.0028(9)
C7 0.0175(11) 0.0134(10) 0.0206(11) 0.0002(8) -0.0056(9) -0.0016(8)
C8 0.0136(10) 0.0104(9) 0.0206(11) -0.0008(8) -0.0018(8) -0.0013(8)
C9 0.0183(11) 0.0178(11) 0.0165(10) 0.0002(8) -0.0026(8) -0.0056(9)
C10 0.0222(11) 0.0156(10) 0.0198(11) 0.0029(8) -0.0070(9) -0.0035(9)
C11 0.0293(13) 0.0270(13) 0.0174(11) 0.0003(9) -0.0027(10) -0.0108(10)
C12 0.0229(12) 0.0179(11) 0.0224(12) 0.0001(9) -0.0025(9) -0.0059(9)
C13 0.0216(11) 0.0122(10) 0.0270(12) -0.0033(9) -0.0073(9) 0.0011(9)
C14 0.0321(14) 0.0115(10) 0.0335(14) -0.0017(9) -0.0090(11) -0.0065(10)
C15 0.0244(12) 0.0183(11) 0.0318(13) -0.0025(10) -0.0088(10) -0.0083(9)
C16 0.0162(10) 0.0144(10) 0.0256(12) -0.0007(9) -0.0072(9) -0.0017(8)
C17 0.0207(11) 0.0141(10) 0.0239(12) -0.0038(9) -0.0069(9) 0.0012(9)
C21 0.0174(11) 0.0118(10) 0.0213(11) -0.0016(8) -0.0011(9) -0.0014(8)
N2 0.0197(10) 0.0155(9) 0.0210(10) -0.0029(7) -0.0003(8) -0.0034(7)
C22 0.0243(12) 0.0251(12) 0.0151(11) -0.0015(9) 0.0000(9) -0.0125(10)
C23 0.0313(14) 0.0248(13) 0.0235(12) -0.0083(10) 0.0050(10) -0.0137(11)
C24 0.0368(15) 0.0424(16) 0.0190(12) -0.0122(11) 0.0080(11) -0.0246(13)
C25 0.0428(17) 0.0533(19) 0.0155(12) 0.0016(12) -0.0054(11) -0.0299(15)
C26 0.0373(16) 0.0453(17) 0.0248(14) 0.0096(12) -0.0123(12) -0.0147(13)
C27 0.0259(13) 0.0336(14) 0.0206(12) 0.0026(10) -0.0057(10) -0.0089(11)
C28 0.0415(17) 0.0238(14) 0.0453(18) -0.0089(12) 0.0173(14) -0.0040(12)
C29 0.0326(15) 0.0395(16) 0.0302(14) 0.0064(12) -0.0042(12) 0.0038(12)
Cl2 0.112(2) 0.111(2) 0.111(2) 0.0379(19) -0.076(2) -0.0239(19)
Cl3 0.211(6) 0.0590(18) 0.153(4) 0.013(2) -0.049(4) -0.019(3)

loop_
_atom_type_symbol
_atom_type_description
_atom_type_scat_dispersion_real
_atom_type_scat_dispersion_imag
_atom_type_scat_source
C C 0.0033 0.0016 'International Tables Vol C Tables 4.2.6.8 and 6.1.1.4'
H H 0.0000 0.0000 'International Tables Vol C Tables 4.2.6.8 and 6.1.1.4'
N N 0.0061 0.0033 'International Tables Vol C Tables 4.2.6.8 and 6.1.1.4'
Cl Cl 0.1484 0.1585 'International Tables Vol C Tables 4.2.6.8 and 6.1.1.4'
Pd Pd -0.9988 1.0072 'International Tables Vol C Tables 4.2.6.8 and 6.1.1.4'

loop_
_geom_angle_atom_site_label_1
_geom_angle_atom_site_label_2
_geom_angle_atom_site_label_3
_geom_angle
C21 Pd1 C8 94.40(9)
C21 Pd1 N1 178.57(8)
C8 Pd1 N1 86.98(8)
C21 Pd1 Cl1 88.50(7)
C8 Pd1 Cl1 172.88(6)
N1 Pd1 Cl1 90.09(6)
C9 N1 Pd1 122.07(14)
C6 C1 C2 118.1(2)
C6 C1 C7 120.8(2)
C2 C1 C7 121.0(2)
C3 C2 C1 119.0(2)
C3 C2 C10 117.5(2)
C1 C2 C10 123.5(2)
C4 C3 C2 122.2(2)
C3 C4 C5 118.7(2)
C6 C5 C4 120.2(2)
C5 C6 C1 121.8(2)
C1 C7 C13 115.36(19)
C1 C7 C8 114.60(18)
C13 C7 C8 101.73(17)
C16 C8 C7 102.81(17)
C16 C8 Pd1 117.40(15)
C7 C8 Pd1 116.12(14)
N1 C9 C12 108.51(18)
N1 C9 C11 108.21(19)
C12 C9 C11 109.08(19)
N1 C9 C10 109.39(18)
C12 C9 C10 112.57(19)
C11 C9 C10 108.99(19)
C2 C10 C9 118.25(18)
C14 C13 C17 99.98(19)
C14 C13 C7 105.7(2)
C17 C13 C7 101.56(17)
C15 C14 C13 107.2(2)
C14 C15 C16 107.7(2)
C15 C16 C17 99.99(19)
C15 C16 C8 104.20(19)
C17 C16 C8 102.06(18)
C16 C17 C13 93.93(18)
N2 C21 Pd1 172.9(2)
C21 N2 C22 170.5(2)
C27 C22 C23 123.7(2)
C27 C22 N2 117.4(2)
C23 C22 N2 118.9(2)
C24 C23 C22 116.7(3)
C24 C23 C28 121.7(3)
C22 C23 C28 121.5(2)
C25 C24 C23 121.0(3)
C24 C25 C26 120.7(3)
C25 C26 C27 120.6(3)
C22 C27 C26 117.3(3)
C22 C27 C29 120.9(2)
C26 C27 C29 121.8(3)
Cl3 C99 Cl2 134(2)

loop_
_geom_bond_atom_site_label_1
_geom_bond_atom_site_label_2
_geom_bond_distance
Pd1 C21 1.921(2)
Pd1 C8 2.051(2)
Pd1 N1 2.092(2)
Pd1 Cl1 2.4459(6)
N1 C9 1.497(3)
C1 C6 1.400(3)
C1 C2 1.412(3)
C1 C7 1.524(3)
C2 C3 1.396(3)
C2 C10 1.514(3)
C3 C4 1.386(4)
C4 C5 1.389(4)
C5 C6 1.386(3)
C7 C13 1.567(3)
C7 C8 1.582(3)
C8 C16 1.559(3)
C9 C12 1.525(3)
C9 C11 1.528(3)
C9 C10 1.546(3)
C13 C14 1.520(3)
C13 C17 1.538(3)
C14 C15 1.335(4)
C15 C16 1.517(3)
C16 C17 1.535(3)
C21 N2 1.155(3)
N2 C22 1.404(3)
C22 C27 1.387(4)
C22 C23 1.398(4)
C23 C24 1.397(4)
C23 C28 1.498(4)
C24 C25 1.373(5)
C25 C26 1.387(4)
C26 C27 1.392(4)
C27 C29 1.503(4)
C99 Cl3 1.544(15)
C99 Cl2 1.621(16)

loop_
_geom_hbond_atom_site_label_D
_geom_hbond_atom_site_label_H
_geom_hbond_atom_site_label_A
_geom_hbond_distance_DH
_geom_hbond_distance_HA
_geom_hbond_distance_DA
_geom_hbond_angle_DHA
_geom_hbond_site_symmetry_A
N1 H01B Cl1 0.82(2) 2.57(2) 3.292(2) 147(2) 2_666
